data_7227149
loop_
_publ_author_name
'Gu, Jin-Zhong'
'Liang, Xiao-Xiao'
'Cui, Yan-Hui'
'Wu, Jiang'
'Kirillov, Alexander M.'

_publ_section_title
;
 Exploring 4-(3-carboxyphenyl)picolinic acid as a semirigid building block
 for the hydrothermal self-assembly of diverse metal--organic and
 supramolecular networks
;
_journal_issue 1
_journal_name_full CrystEngComm
_journal_page_first 117
_journal_paper_doi 10.1039/C6CE02115H
_journal_volume 19
_journal_year 2017
_chemical_formula_sum 'C63 H45 Cd3 N7 O16'
_chemical_formula_weight 1493.26
_space_group_crystal_system monoclinic
_space_group_IT_number 14
_space_group_name_Hall '-P 2yn'
_space_group_name_H-M_alt 'P 1 21/n 1'
_symmetry_space_group_name_Hall '-P 2yn'
_symmetry_space_group_name_H-M 'P 1 21/n 1'
_atom_sites_solution_hydrogens geom
_audit_creation_method SHELXL-2014/7
_audit_update_record
;
2016-11-21 deposited with the CCDC.
2016-11-21 downloaded from the CCDC.
;
_cell_angle_alpha 90
_cell_angle_beta 91.988(5)
_cell_angle_gamma 90
_cell_formula_units_Z 4
_cell_length_a 10.9405(7)
_cell_length_b 21.7240(17)
_cell_length_c 23.8970(11)
_cell_measurement_reflns_used 23475
_cell_measurement_temperature 293(2)
_cell_measurement_theta_max 25.050
_cell_measurement_theta_min 3.348
_cell_volume 5676.2(6)
_computing_cell_refinement 'Bruker SAINT'
_computing_data_collection 'Bruker APEX2'
_computing_data_reduction 'Bruker SAINT'
_computing_molecular_graphics 'Bruker SHELXTL'
_computing_publication_material 'Bruker SHELXTL'
_computing_structure_refinement 'SHELXL-2014/7 (Sheldrick, 2014)'
_computing_structure_solution 'SHELXL-2014/7 (Sheldrick, 2014)'
_diffrn_ambient_temperature 293(2)
_diffrn_measured_fraction_theta_full 0.997
_diffrn_measured_fraction_theta_max 0.997
_diffrn_measurement_device_type 'Bruker APE-II CCD'
_diffrn_measurement_method '\f and \w scans'
_diffrn_radiation_type MoK\a
_diffrn_radiation_wavelength 0.71073
_diffrn_reflns_av_R_equivalents 0.0627
_diffrn_reflns_av_unetI/netI 0.1032
_diffrn_reflns_Laue_measured_fraction_full 0.997
_diffrn_reflns_Laue_measured_fraction_max 0.997
_diffrn_reflns_limit_h_max 12
_diffrn_reflns_limit_h_min -13
_diffrn_reflns_limit_k_max 25
_diffrn_reflns_limit_k_min -25
_diffrn_reflns_limit_l_max 28
_diffrn_reflns_limit_l_min -28
_diffrn_reflns_number 23475
_diffrn_reflns_point_group_measured_fraction_full 0.997
_diffrn_reflns_point_group_measured_fraction_max 0.997
_diffrn_reflns_theta_full 25.050
_diffrn_reflns_theta_max 25.050
_diffrn_reflns_theta_min 3.348
_diffrn_source 'fine-focus sealed tube'
_exptl_absorpt_coefficient_mu 1.194
_exptl_absorpt_correction_type multi-scan
_exptl_crystal_colour colourless
_exptl_crystal_density_diffrn 1.738
_exptl_crystal_description block
_exptl_crystal_F_000 2944
_exptl_crystal_size_max 0.280
_exptl_crystal_size_mid 0.210
_exptl_crystal_size_min 0.200
_exptl_transmission_factor_max 0.788
_exptl_transmission_factor_min 0.748
_refine_diff_density_max 1.770
_refine_diff_density_min -1.716
_refine_diff_density_rms 0.122
_refine_ls_extinction_method none
_refine_ls_goodness_of_fit_ref 1.023
_refine_ls_hydrogen_treatment constr
_refine_ls_matrix_type full
_refine_ls_number_parameters 802
_refine_ls_number_reflns 10031
_refine_ls_number_restraints 30
_refine_ls_restrained_S_all 1.024
_refine_ls_R_factor_all 0.1722
_refine_ls_R_factor_gt 0.0916
_refine_ls_shift/su_max 0.023
_refine_ls_shift/su_mean 0.001
_refine_ls_structure_factor_coef Fsqd
_refine_ls_weighting_details 'w=1/[\s^2^(Fo^2^)+(0.0874P)^2^+35.6541P] where P=(Fo^2^+2Fc^2^)/3'
_refine_ls_weighting_scheme calc
_refine_ls_wR_factor_gt 0.2109
_refine_ls_wR_factor_ref 0.2717
_reflns_Friedel_coverage 0.000
_reflns_number_gt 5033
_reflns_number_total 10031
_reflns_threshold_expression 'I > 2\s(I)'
_cod_data_source_file c6ce02115h1.cif
_cod_data_source_block compound_11
_cod_depositor_comments 'Adding full bibliography for 7227139--7227149.cif.'
_cod_database_code 7227149
_shelx_space_group_comment
;
The symmetry employed for this shelxl refinement is uniquely defined
by the following loop, which should always be used as a source of
symmetry information in preference to the above space-group names.
They are only intended as comments.
;
_shelx_estimated_absorpt_t_min 0.731
_shelx_estimated_absorpt_t_max 0.796

loop_
_space_group_symop_operation_xyz
'x, y, z'
'-x+1/2, y+1/2, -z+1/2'
'-x, -y, -z'
'x-1/2, -y-1/2, z-1/2'

loop_
_atom_site_label
_atom_site_type_symbol
_atom_site_fract_x
_atom_site_fract_y
_atom_site_fract_z
_atom_site_U_iso_or_equiv
_atom_site_adp_type
_atom_site_occupancy
_atom_site_site_symmetry_order
_atom_site_calc_flag
_atom_site_refinement_flags_posn
_atom_site_refinement_flags_adp
Cd1 Cd -0.02952(9) 0.37555(5) 0.81982(4) 0.0623(3) Uani 1 1 d . .
Cd2 Cd 0.33196(9) 0.38810(4) 0.72726(4) 0.0620(3) Uani 1 1 d . .
Cd3 Cd 0.67992(10) 0.38954(6) 0.62736(5) 0.0873(4) Uani 1 1 d . .
N1 N 0.4181(9) 0.3198(5) 0.7966(4) 0.060(3) Uani 1 1 d . .
N2 N 0.2443(9) 0.3225(4) 0.6582(4) 0.059(3) Uani 1 1 d . .
N3 N 0.6597(9) 0.4664(5) 0.6916(5) 0.066(3) Uani 1 1 d . .
N4 N 0.0538(14) 0.4537(9) 0.8759(6) 0.123(4) Uani 1 1 d . U
N5 N -0.0098(8) 0.4650(5) 0.7644(4) 0.060(3) Uani 1 1 d . .
N6 N 0.3020(10) 0.4762(5) 0.6686(4) 0.065(3) Uani 1 1 d . .
N7 N 0.3569(9) 0.4788(5) 0.7810(4) 0.064(3) Uani 1 1 d . .
O1 O 0.1813(7) 0.3588(4) 0.7842(3) 0.062(2) Uani 1 1 d . .
O2 O 0.1302(9) 0.3090(6) 0.8589(4) 0.104(4) Uani 1 1 d . .
O3 O 0.2742(10) 0.1532(5) 1.0538(4) 0.105(4) Uani 1 1 d . .
O4 O 0.3934(10) 0.0805(5) 1.0913(4) 0.102(3) Uani 1 1 d . .
O5 O 0.4823(8) 0.3579(5) 0.6715(4) 0.082(3) Uani 1 1 d . .
O6 O 0.5298(9) 0.3103(6) 0.5969(4) 0.118(4) Uani 1 1 d . U
O7 O 0.2631(9) 0.0932(5) 0.3604(4) 0.098(3) Uani 1 1 d . .
O8 O 0.3801(11) 0.1634(6) 0.3965(4) 0.109(4) Uani 1 1 d . .
O9 O 0.6163(11) 0.4757(6) 0.5794(5) 0.118(4) Uani 1 1 d . .
O10 O 0.5936(11) 0.5743(7) 0.5882(5) 0.120(4) Uani 1 1 d D .
O11 O 0.7086(12) 0.8442(5) 0.8025(5) 0.118(4) Uani 1 1 d . .
O12 O 0.5978(11) 0.7992(4) 0.7390(4) 0.096(3) Uani 1 1 d . .
O13 O 0.094(2) 0.1881(10) 0.9771(7) 0.261(12) Uani 1 1 d . .
O14 O 0.554(2) 0.5986(12) 0.4751(7) 0.342(17) Uani 1 1 d D .
O15 O 0.0386(18) 0.3080(9) 0.9977(6) 0.208(8) Uani 1 1 d . .
O16 O 0.8873(16) 0.2030(8) 0.8715(6) 0.178(6) Uani 1 1 d . .
C1 C 0.2074(12) 0.3242(7) 0.8260(6) 0.069(4) Uani 1 1 d . .
C2 C 0.3353(10) 0.2997(6) 0.8333(5) 0.055(3) Uani 1 1 d . .
C3 C 0.5307(13) 0.2968(6) 0.8021(5) 0.067(3) Uani 1 1 d . .
H3 H 0.5886 0.3096 0.7770 0.080 Uiso 1 1 calc R U
C4 C 0.5663(11) 0.2549(6) 0.8433(5) 0.063(3) Uani 1 1 d . .
H4 H 0.6465 0.2407 0.8456 0.075 Uiso 1 1 calc R U
C5 C 0.4828(10) 0.2344(6) 0.8806(5) 0.054(3) Uani 1 1 d . .
C6 C 0.3641(11) 0.2588(6) 0.8750(5) 0.059(3) Uani 1 1 d . .
H6 H 0.3048 0.2469 0.8999 0.071 Uiso 1 1 calc R U
C7 C 0.5121(10) 0.1879(6) 0.9247(4) 0.056(3) Uani 1 1 d . .
C8 C 0.6136(12) 0.1500(8) 0.9217(6) 0.087(5) Uani 1 1 d . .
H8 H 0.6674 0.1554 0.8928 0.104 Uiso 1 1 calc R U
C9 C 0.6364(15) 0.1037(8) 0.9615(6) 0.105(6) Uani 1 1 d . .
H9 H 0.7057 0.0791 0.9594 0.126 Uiso 1 1 calc R U
C10 C 0.5553(13) 0.0945(7) 1.0042(6) 0.081(4) Uani 1 1 d . .
H10 H 0.5697 0.0628 1.0297 0.098 Uiso 1 1 calc R U
C11 C 0.4562(12) 0.1306(6) 1.0093(5) 0.062(3) Uani 1 1 d . .
C12 C 0.3695(14) 0.1204(7) 1.0552(6) 0.076(4) Uani 1 1 d . .
C13 C 0.4339(11) 0.1773(6) 0.9691(5) 0.058(3) Uani 1 1 d . .
H13 H 0.3649 0.2020 0.9721 0.070 Uiso 1 1 calc R U
C14 C 0.4528(14) 0.3250(10) 0.6295(7) 0.117(4) Uani 1 1 d . U
C15 C 0.3256(10) 0.3024(6) 0.6210(4) 0.054(3) Uani 1 1 d . .
C16 C 0.1279(11) 0.3051(6) 0.6504(5) 0.063(3) Uani 1 1 d . .
H16 H 0.0704 0.3205 0.6745 0.076 Uiso 1 1 calc R U
C17 C 0.0886(11) 0.2658(6) 0.6085(4) 0.060(3) Uani 1 1 d . .
H17 H 0.0071 0.2536 0.6063 0.072 Uiso 1 1 calc R U
C18 C 0.1707(10) 0.2436(5) 0.5689(4) 0.050(3) Uani 1 1 d . .
C19 C 0.2928(11) 0.2642(6) 0.5778(4) 0.060(3) Uani 1 1 d . .
H19 H 0.3522 0.2512 0.5536 0.072 Uiso 1 1 calc R U
C20 C 0.1396(11) 0.1997(5) 0.5250(4) 0.050(3) Uani 1 1 d . .
C21 C 0.0303(12) 0.1669(7) 0.5247(5) 0.072(4) Uani 1 1 d . .
H21 H -0.0271 0.1754 0.5515 0.086 Uiso 1 1 calc R U
C22 C 0.0061(14) 0.1218(8) 0.4847(6) 0.092(5) Uani 1 1 d . .
H22 H -0.0664 0.0996 0.4855 0.111 Uiso 1 1 calc R U
C23 C 0.0890(14) 0.1097(7) 0.4436(6) 0.086(5) Uani 1 1 d . .
H23 H 0.0726 0.0789 0.4174 0.104 Uiso 1 1 calc R U
C24 C 0.1931(11) 0.1423(6) 0.4416(4) 0.055(3) Uani 1 1 d . .
C25 C 0.2826(15) 0.1317(8) 0.3976(6) 0.078(4) Uani 1 1 d . .
C26 C 0.2189(10) 0.1869(5) 0.4819(4) 0.052(3) Uani 1 1 d . .
H26 H 0.2914 0.2090 0.4801 0.063 Uiso 1 1 calc R U
C27 C 0.6149(14) 0.5246(9) 0.6103(8) 0.093(5) Uani 1 1 d . .
C28 C 0.6441(12) 0.5226(8) 0.6703(6) 0.075(4) Uani 1 1 d . .
C29 C 0.6784(13) 0.4634(7) 0.7468(6) 0.077(4) Uani 1 1 d . .
H29 H 0.6848 0.4244 0.7628 0.093 Uiso 1 1 calc R U
C30 C 0.6889(12) 0.5120(7) 0.7811(6) 0.074(4) Uani 1 1 d . .
H30 H 0.7041 0.5063 0.8193 0.089 Uiso 1 1 calc R U
C31 C 0.6770(11) 0.5709(6) 0.7594(5) 0.061(3) Uani 1 1 d . .
C32 C 0.6542(10) 0.5764(6) 0.7027(5) 0.062(3) Uani 1 1 d . .
H32 H 0.6458 0.6150 0.6861 0.075 Uiso 1 1 calc R U
C33 C 0.6976(13) 0.6242(6) 0.7935(6) 0.071(4) Uani 1 1 d . .
C34 C 0.7443(14) 0.6204(7) 0.8493(6) 0.088(5) Uani 1 1 d . .
H34 H 0.7624 0.5818 0.8642 0.105 Uiso 1 1 calc R U
C35 C 0.7644(16) 0.6720(7) 0.8827(7) 0.097(5) Uani 1 1 d . .
H35 H 0.7951 0.6678 0.9193 0.116 Uiso 1 1 calc R U
C36 C 0.7377(13) 0.7306(7) 0.8607(6) 0.084(4) Uani 1 1 d . .
H36 H 0.7493 0.7653 0.8829 0.101 Uiso 1 1 calc R U
C37 C 0.6951(13) 0.7366(7) 0.8070(6) 0.074(4) Uani 1 1 d . .
C38 C 0.6671(13) 0.7976(6) 0.7804(6) 0.069(4) Uani 1 1 d . .
C39 C 0.6709(12) 0.6836(6) 0.7716(6) 0.074(4) Uani 1 1 d . .
H39 H 0.6387 0.6884 0.7353 0.089 Uiso 1 1 calc R U
C40 C 0.0961(15) 0.4508(10) 0.9292(6) 0.124(4) Uani 1 1 d . U
H40 H 0.1059 0.4118 0.9447 0.149 Uiso 1 1 calc R U
C41 C 0.1273(16) 0.5014(11) 0.9643(7) 0.126(4) Uani 1 1 d . U
H41 H 0.1541 0.4964 1.0014 0.151 Uiso 1 1 calc R U
C42 C 0.1150(16) 0.5590(11) 0.9395(7) 0.126(4) Uani 1 1 d . U
H42 H 0.1303 0.5938 0.9613 0.151 Uiso 1 1 calc R U
C43 C 0.0804(16) 0.5668(11) 0.8825(9) 0.118(7) Uani 1 1 d . .
C44 C 0.0537(12) 0.5105(9) 0.8543(7) 0.089(5) Uani 1 1 d . .
C45 C 0.072(2) 0.6247(11) 0.8545(13) 0.146(10) Uani 1 1 d . .
H45 H 0.0829 0.6606 0.8753 0.175 Uiso 1 1 calc R U
C46 C 0.0479(19) 0.6290(9) 0.8005(11) 0.126(7) Uani 1 1 d . .
H46 H 0.0468 0.6676 0.7837 0.152 Uiso 1 1 calc R U
C47 C 0.0232(13) 0.5747(7) 0.7664(9) 0.088(5) Uani 1 1 d . .
C48 C 0.0218(10) 0.5167(6) 0.7945(7) 0.069(4) Uani 1 1 d . .
C49 C -0.0004(14) 0.5754(8) 0.7097(10) 0.104(6) Uani 1 1 d . .
H49 H 0.0003 0.6127 0.6907 0.124 Uiso 1 1 calc R U
C50 C -0.0247(13) 0.5228(8) 0.6806(7) 0.085(4) Uani 1 1 d . .
H50 H -0.0367 0.5236 0.6418 0.101 Uiso 1 1 calc R U
C51 C -0.0311(11) 0.4670(6) 0.7104(6) 0.067(3) Uani 1 1 d . .
H51 H -0.0509 0.4309 0.6912 0.080 Uiso 1 1 calc R U
C52 C 0.2825(16) 0.4745(8) 0.6141(6) 0.099(5) Uani 1 1 d . .
H52 H 0.2692 0.4365 0.5970 0.118 Uiso 1 1 calc R U
C53 C 0.2809(17) 0.5270(10) 0.5811(8) 0.107(6) Uani 1 1 d . .
H53 H 0.2684 0.5244 0.5425 0.129 Uiso 1 1 calc R U
C54 C 0.2976(16) 0.5805(9) 0.6057(9) 0.109(6) Uani 1 1 d . .
H54 H 0.2964 0.6158 0.5837 0.131 Uiso 1 1 calc R U
C55 C 0.3174(12) 0.5866(7) 0.6644(7) 0.078(4) Uani 1 1 d . .
C56 C 0.3225(11) 0.5298(6) 0.6942(6) 0.066(3) Uani 1 1 d . .
C57 C 0.3413(15) 0.6414(8) 0.6939(9) 0.102(6) Uani 1 1 d . .
H57 H 0.3431 0.6780 0.6738 0.122 Uiso 1 1 calc R U
C58 C 0.3608(17) 0.6439(7) 0.7467(9) 0.105(6) Uani 1 1 d . .
H58 H 0.3700 0.6820 0.7640 0.126 Uiso 1 1 calc R U
C59 C 0.3687(14) 0.5895(8) 0.7795(8) 0.091(5) Uani 1 1 d . .
C60 C 0.3498(11) 0.5333(6) 0.7534(6) 0.060(3) Uani 1 1 d . .
C61 C 0.3900(16) 0.5862(9) 0.8390(9) 0.111(6) Uani 1 1 d . .
H61 H 0.3977 0.6224 0.8595 0.133 Uiso 1 1 calc R U
C62 C 0.3991(16) 0.5322(10) 0.8657(7) 0.105(6) Uani 1 1 d . .
H62 H 0.4171 0.5310 0.9040 0.126 Uiso 1 1 calc R U
C63 C 0.3817(13) 0.4785(7) 0.8361(6) 0.079(4) Uani 1 1 d . .
H63 H 0.3874 0.4411 0.8549 0.095 Uiso 1 1 calc R U

loop_
_atom_site_aniso_label
_atom_site_aniso_U_11
_atom_site_aniso_U_22
_atom_site_aniso_U_33
_atom_site_aniso_U_23
_atom_site_aniso_U_13
_atom_site_aniso_U_12
Cd1 0.0579(6) 0.0695(7) 0.0595(6) 0.0083(4) 0.0048(4) -0.0036(5)
Cd2 0.0739(7) 0.0524(6) 0.0595(6) -0.0037(4) -0.0019(4) -0.0077(5)
Cd3 0.0662(7) 0.1005(9) 0.0953(8) -0.0353(7) 0.0051(6) -0.0146(6)
N1 0.046(6) 0.061(7) 0.074(7) -0.009(5) 0.008(5) -0.002(5)
N2 0.053(6) 0.057(6) 0.069(6) -0.016(5) 0.007(5) -0.011(5)
N3 0.044(6) 0.065(7) 0.090(8) -0.006(6) 0.005(5) 0.003(5)
N4 0.095(6) 0.197(11) 0.076(6) -0.041(6) 0.011(5) -0.033(7)
N5 0.044(6) 0.060(7) 0.076(7) -0.003(5) -0.003(5) -0.008(5)
N6 0.077(8) 0.054(7) 0.061(7) 0.007(5) -0.014(5) -0.015(6)
N7 0.052(6) 0.066(7) 0.072(7) -0.007(6) -0.004(5) 0.004(5)
O1 0.059(5) 0.061(5) 0.065(5) -0.009(4) 0.000(4) -0.001(4)
O2 0.059(6) 0.142(10) 0.113(8) 0.057(7) 0.023(6) 0.026(6)
O3 0.088(8) 0.114(9) 0.114(8) 0.031(7) 0.020(6) 0.027(7)
O4 0.098(8) 0.119(9) 0.089(7) 0.036(7) 0.022(6) 0.017(7)
O5 0.064(6) 0.095(7) 0.088(6) -0.023(5) -0.002(5) -0.019(5)
O6 0.055(6) 0.200(11) 0.100(7) -0.051(7) 0.020(4) -0.028(6)
O7 0.088(8) 0.111(9) 0.098(7) -0.047(7) 0.021(6) 0.002(6)
O8 0.097(9) 0.136(11) 0.097(8) -0.048(7) 0.037(6) -0.013(8)
O9 0.122(10) 0.111(10) 0.118(9) -0.033(8) -0.010(7) 0.007(8)
O10 0.117(10) 0.143(12) 0.098(8) -0.005(8) -0.008(7) -0.003(9)
O11 0.136(11) 0.071(8) 0.148(10) 0.017(7) 0.008(8) -0.021(7)
O12 0.125(9) 0.066(7) 0.095(7) 0.028(6) -0.013(7) 0.021(6)
O13 0.38(3) 0.26(2) 0.141(13) -0.024(14) 0.001(15) 0.17(2)
O14 0.22(2) 0.43(4) 0.38(3) -0.22(3) 0.01(2) -0.07(2)
O15 0.26(2) 0.212(19) 0.146(13) 0.020(12) -0.021(13) -0.040(16)
O16 0.208(17) 0.160(15) 0.168(13) 0.016(11) 0.013(12) -0.015(12)
C1 0.057(9) 0.076(10) 0.074(9) 0.002(8) -0.005(7) 0.008(7)
C2 0.044(7) 0.056(8) 0.064(8) -0.006(6) 0.004(6) -0.006(6)
C3 0.068(9) 0.057(8) 0.076(9) 0.005(7) 0.013(7) -0.011(7)
C4 0.048(7) 0.056(8) 0.084(9) -0.011(7) -0.002(6) 0.000(6)
C5 0.042(7) 0.060(8) 0.059(7) -0.008(6) -0.005(5) -0.007(6)
C6 0.056(8) 0.065(8) 0.057(7) -0.009(6) -0.001(6) -0.004(6)
C7 0.045(7) 0.079(9) 0.045(7) -0.010(6) -0.008(5) 0.000(6)
C8 0.062(9) 0.124(14) 0.075(9) -0.005(9) 0.013(7) 0.040(9)
C9 0.095(12) 0.140(16) 0.080(10) 0.039(10) 0.014(9) 0.062(11)
C10 0.059(9) 0.103(12) 0.081(10) 0.024(8) -0.021(7) 0.002(9)
C11 0.057(8) 0.079(9) 0.049(7) -0.005(6) -0.018(6) -0.008(7)
C12 0.071(10) 0.080(11) 0.075(10) 0.011(8) -0.017(8) -0.012(8)
C13 0.048(7) 0.061(8) 0.063(8) -0.011(6) -0.012(6) 0.004(6)
C14 0.054(6) 0.199(11) 0.099(7) -0.051(7) 0.021(4) -0.028(7)
C15 0.049(7) 0.068(8) 0.043(6) -0.004(6) 0.000(5) 0.001(6)
C16 0.060(8) 0.061(8) 0.070(8) -0.016(6) 0.020(6) 0.001(7)
C17 0.053(7) 0.075(9) 0.052(7) -0.013(6) 0.006(6) -0.006(7)
C18 0.045(7) 0.049(7) 0.056(7) 0.006(5) 0.003(5) 0.008(6)
C19 0.058(8) 0.077(9) 0.045(7) 0.000(6) 0.017(6) 0.011(7)
C20 0.058(8) 0.046(7) 0.045(6) 0.002(5) -0.003(5) 0.005(6)
C21 0.064(9) 0.102(11) 0.049(7) -0.006(7) 0.007(6) -0.020(8)
C22 0.072(10) 0.125(15) 0.081(10) -0.020(9) 0.006(8) -0.038(10)
C23 0.081(11) 0.085(11) 0.092(11) -0.041(8) -0.011(9) -0.004(9)
C24 0.059(8) 0.071(9) 0.036(6) -0.006(6) -0.008(5) 0.003(7)
C25 0.082(11) 0.091(11) 0.061(9) -0.034(8) 0.002(8) 0.011(9)
C26 0.053(7) 0.059(8) 0.045(6) -0.001(5) -0.001(5) -0.002(6)
C27 0.054(9) 0.099(14) 0.127(16) 0.040(12) 0.018(9) 0.005(9)
C28 0.057(9) 0.106(13) 0.063(9) 0.016(9) -0.002(6) 0.009(8)
C29 0.082(10) 0.065(10) 0.084(10) 0.000(8) -0.004(8) 0.014(8)
C30 0.080(10) 0.065(9) 0.077(9) 0.008(7) 0.013(7) 0.010(8)
C31 0.062(8) 0.048(8) 0.074(9) 0.004(6) 0.007(6) 0.003(6)
C32 0.050(8) 0.068(9) 0.070(9) 0.002(7) 0.015(6) 0.002(6)
C33 0.090(10) 0.049(8) 0.075(9) 0.015(6) 0.011(7) 0.011(7)
C34 0.106(12) 0.062(10) 0.094(11) 0.004(8) -0.017(9) 0.021(8)
C35 0.129(15) 0.065(11) 0.095(11) 0.003(9) -0.016(10) 0.008(10)
C36 0.099(12) 0.085(11) 0.068(9) 0.000(8) -0.005(8) 0.027(9)
C37 0.075(10) 0.074(10) 0.073(9) 0.014(7) 0.013(7) 0.009(8)
C38 0.066(9) 0.049(8) 0.093(11) 0.007(8) 0.009(8) -0.007(7)
C39 0.065(9) 0.061(9) 0.096(10) -0.001(8) 0.013(7) -0.001(7)
C40 0.097(6) 0.198(11) 0.077(6) -0.041(6) 0.010(5) -0.033(7)
C41 0.099(6) 0.199(11) 0.079(6) -0.042(6) 0.009(5) -0.034(7)
C42 0.100(6) 0.198(11) 0.080(6) -0.042(6) 0.009(5) -0.034(8)
C43 0.086(13) 0.136(18) 0.133(16) -0.076(15) 0.018(11) -0.031(13)
C44 0.037(7) 0.137(15) 0.094(12) -0.056(11) 0.011(7) -0.020(9)
C45 0.118(18) 0.093(17) 0.23(3) -0.09(2) 0.019(19) -0.026(14)
C46 0.122(17) 0.072(13) 0.18(2) -0.018(15) -0.007(16) -0.016(11)
C47 0.059(9) 0.062(10) 0.142(15) -0.025(10) 0.007(9) -0.006(7)
C48 0.032(7) 0.061(9) 0.117(12) -0.013(8) 0.013(7) -0.003(6)
C49 0.070(11) 0.071(12) 0.171(18) 0.032(12) 0.007(11) 0.001(9)
C50 0.067(10) 0.083(12) 0.104(11) 0.020(9) 0.012(8) -0.014(9)
C51 0.057(8) 0.062(9) 0.080(10) 0.011(7) 0.005(7) 0.009(7)
C52 0.133(15) 0.083(12) 0.078(11) 0.019(9) -0.023(10) -0.024(10)
C53 0.113(15) 0.110(16) 0.098(13) 0.013(12) -0.018(10) -0.010(12)
C54 0.100(14) 0.103(15) 0.123(16) 0.045(12) -0.002(11) 0.008(12)
C55 0.054(9) 0.065(10) 0.115(13) 0.020(9) -0.007(8) 0.004(7)
C56 0.040(7) 0.060(9) 0.099(11) 0.006(8) -0.002(6) -0.008(6)
C57 0.099(13) 0.051(11) 0.154(17) 0.027(11) -0.012(12) 0.017(9)
C58 0.120(15) 0.046(10) 0.149(16) -0.011(11) 0.003(13) 0.012(9)
C59 0.071(10) 0.072(11) 0.129(14) -0.038(10) 0.004(9) 0.002(8)
C60 0.055(8) 0.052(8) 0.073(9) -0.011(7) -0.001(6) 0.000(6)
C61 0.108(14) 0.086(13) 0.137(17) -0.064(12) -0.019(12) 0.011(11)
C62 0.105(14) 0.112(15) 0.099(13) -0.047(12) 0.008(10) -0.007(12)
C63 0.078(10) 0.080(11) 0.079(10) -0.018(8) -0.007(8) -0.005(8)

loop_
_atom_type_symbol
_atom_type_description
_atom_type_scat_dispersion_real
_atom_type_scat_dispersion_imag
_atom_type_scat_source
C C 0.0033 0.0016 'International Tables Vol C Tables 4.2.6.8 and 6.1.1.4'
H H 0.0000 0.0000 'International Tables Vol C Tables 4.2.6.8 and 6.1.1.4'
N N 0.0061 0.0033 'International Tables Vol C Tables 4.2.6.8 and 6.1.1.4'
O O 0.0106 0.0060 'International Tables Vol C Tables 4.2.6.8 and 6.1.1.4'
Cd Cd -0.8075 1.2024 'International Tables Vol C Tables 4.2.6.8 and 6.1.1.4'

loop_
_geom_angle_atom_site_label_1
_geom_angle_atom_site_label_2
_geom_angle_atom_site_label_3
_geom_angle
_geom_angle_site_symmetry_1
_geom_angle_site_symmetry_3
O8 Cd1 O12 94.8(4) 4_566 2_546
O8 Cd1 N4 88.8(5) 4_566 .
O12 Cd1 N4 175.6(5) 2_546 .
O8 Cd1 N5 143.8(4) 4_566 .
O12 Cd1 N5 106.7(4) 2_546 .
N4 Cd1 N5 71.4(5) . .
O8 Cd1 O2 78.2(4) 4_566 .
O12 Cd1 O2 91.1(4) 2_546 .
N4 Cd1 O2 87.2(6) . .
N5 Cd1 O2 128.8(3) . .
O8 Cd1 O1 130.5(4) 4_566 .
O12 Cd1 O1 88.3(3) 2_546 .
N4 Cd1 O1 87.5(4) . .
N5 Cd1 O1 80.0(3) . .
O2 Cd1 O1 52.3(3) . .
O8 Cd1 O7 52.1(4) 4_566 4_566
O12 Cd1 O7 98.6(4) 2_546 4_566
N4 Cd1 O7 85.6(5) . 4_566
N5 Cd1 O7 95.3(3) . 4_566
O2 Cd1 O7 129.8(3) . 4_566
O1 Cd1 O7 172.6(3) . 4_566
O5 Cd2 O1 146.7(4) . .
O5 Cd2 N2 72.4(3) . .
O1 Cd2 N2 87.9(3) . .
O5 Cd2 N7 119.5(3) . .
O1 Cd2 N7 88.9(3) . .
N2 Cd2 N7 157.0(4) . .
O5 Cd2 N6 88.5(4) . .
O1 Cd2 N6 119.3(3) . .
N2 Cd2 N6 91.7(3) . .
N7 Cd2 N6 70.2(4) . .
O5 Cd2 N1 87.1(3) . .
O1 Cd2 N1 71.8(3) . .
N2 Cd2 N1 104.5(3) . .
N7 Cd2 N1 96.1(4) . .
N6 Cd2 N1 161.1(3) . .
O11 Cd3 O3 98.5(4) 2_646 4_665
O11 Cd3 N3 83.3(4) 2_646 .
O3 Cd3 N3 151.4(4) 4_665 .
O11 Cd3 O9 150.8(4) 2_646 .
O3 Cd3 O9 94.9(4) 4_665 .
N3 Cd3 O9 72.8(4) . .
O11 Cd3 O6 104.5(4) 2_646 .
O3 Cd3 O6 78.6(4) 4_665 .
N3 Cd3 O6 128.9(3) . .
O9 Cd3 O6 103.6(4) . .
O11 Cd3 O5 91.1(4) 2_646 .
O3 Cd3 O5 129.0(4) 4_665 .
N3 Cd3 O5 79.3(3) . .
O9 Cd3 O5 100.4(4) . .
O6 Cd3 O5 50.7(3) . .
O11 Cd3 O4 83.5(4) 2_646 4_665
O3 Cd3 O4 53.7(3) 4_665 4_665
N3 Cd3 O4 98.5(3) . 4_665
O9 Cd3 O4 83.7(4) . 4_665
O6 Cd3 O4 132.2(3) . 4_665
O5 Cd3 O4 174.4(3) . 4_665
O11 Cd3 C12 91.8(4) 2_646 4_665
O3 Cd3 C12 27.0(4) 4_665 4_665
N3 Cd3 C12 124.8(4) . 4_665
O9 Cd3 C12 88.5(4) . 4_665
O6 Cd3 C12 105.6(4) . 4_665
O5 Cd3 C12 155.9(4) . 4_665
O4 Cd3 C12 26.7(3) 4_665 4_665
C3 N1 C2 116.9(11) . .
C3 N1 Cd2 129.9(8) . .
C2 N1 Cd2 113.0(8) . .
C16 N2 C15 117.6(10) . .
C16 N2 Cd2 129.2(8) . .
C15 N2 Cd2 113.2(7) . .
C29 N3 C28 115.9(12) . .
C29 N3 Cd3 128.0(10) . .
C28 N3 Cd3 115.4(10) . .
C40 N4 C44 114.0(17) . .
C40 N4 Cd1 128.9(16) . .
C44 N4 Cd1 117.0(11) . .
C51 N5 C48 121.6(12) . .
C51 N5 Cd1 124.3(9) . .
C48 N5 Cd1 114.0(9) . .
C52 N6 C56 120.0(12) . .
C52 N6 Cd2 125.0(10) . .
C56 N6 Cd2 114.5(8) . .
C63 N7 C60 119.4(12) . .
C63 N7 Cd2 123.2(9) . .
C60 N7 Cd2 117.4(8) . .
C1 O1 Cd2 119.2(8) . .
C1 O1 Cd1 90.2(7) . .
Cd2 O1 Cd1 149.2(4) . .
C1 O2 Cd1 95.4(8) . .
C12 O3 Cd3 98.3(9) . 4_566
C12 O4 Cd3 83.4(9) . 4_566
C14 O5 Cd2 117.6(9) . .
C14 O5 Cd3 91.1(9) . .
Cd2 O5 Cd3 145.0(4) . .
C14 O6 Cd3 95.5(11) . .
C25 O7 Cd1 87.7(9) . 4_665
C25 O8 Cd1 101.8(9) . 4_665
C27 O9 Cd3 113.3(11) . .
C38 O11 Cd3 149.7(11) . 2_656
C38 O12 Cd1 134.3(10) . 2_556
O2 C1 O1 121.6(12) . .
O2 C1 C2 119.5(13) . .
O1 C1 C2 118.8(12) . .
N1 C2 C6 122.7(11) . .
N1 C2 C1 116.9(11) . .
C6 C2 C1 120.4(11) . .
N1 C3 C4 123.6(12) . .
N1 C3 H3 118.2 . .
C4 C3 H3 118.2 . .
C5 C4 C3 119.7(12) . .
C5 C4 H4 120.1 . .
C3 C4 H4 120.1 . .
C4 C5 C6 116.8(12) . .
C4 C5 C7 123.3(11) . .
C6 C5 C7 119.9(11) . .
C2 C6 C5 120.2(11) . .
C2 C6 H6 119.9 . .
C5 C6 H6 119.9 . .
C8 C7 C13 116.9(12) . .
C8 C7 C5 121.3(11) . .
C13 C7 C5 121.6(11) . .
C7 C8 C9 120.9(13) . .
C7 C8 H8 119.5 . .
C9 C8 H8 119.5 . .
C10 C9 C8 119.9(14) . .
C10 C9 H9 120.0 . .
C8 C9 H9 120.0 . .
C11 C10 C9 121.3(14) . .
C11 C10 H10 119.3 . .
C9 C10 H10 119.4 . .
C10 C11 C13 118.5(12) . .
C10 C11 C12 120.9(13) . .
C13 C11 C12 120.5(13) . .
O4 C12 O3 124.5(15) . .
O4 C12 C11 119.3(14) . .
O3 C12 C11 116.2(13) . .
O4 C12 Cd3 69.9(8) . 4_566
O3 C12 Cd3 54.7(8) . 4_566
C11 C12 Cd3 170.1(10) . 4_566
C7 C13 C11 122.4(12) . .
C7 C13 H13 118.8 . .
C11 C13 H13 118.8 . .
O6 C14 O5 119.7(14) . .
O6 C14 C15 119.8(15) . .
O5 C14 C15 120.4(13) . .
N2 C15 C19 122.2(11) . .
N2 C15 C14 116.1(11) . .
C19 C15 C14 121.7(12) . .
N2 C16 C17 123.5(11) . .
N2 C16 H16 118.3 . .
C17 C16 H16 118.3 . .
C16 C17 C18 120.7(11) . .
C16 C17 H17 119.7 . .
C18 C17 H17 119.7 . .
C17 C18 C19 114.2(10) . .
C17 C18 C20 124.7(11) . .
C19 C18 C20 120.9(10) . .
C15 C19 C18 121.9(10) . .
C15 C19 H19 119.1 . .
C18 C19 H19 119.1 . .
C21 C20 C26 116.7(11) . .
C21 C20 C18 121.4(11) . .
C26 C20 C18 121.9(11) . .
C22 C21 C20 120.6(12) . .
C22 C21 H21 119.7 . .
C20 C21 H21 119.7 . .
C21 C22 C23 120.5(13) . .
C21 C22 H22 119.7 . .
C23 C22 H22 119.7 . .
C24 C23 C22 120.2(13) . .
C24 C23 H23 119.9 . .
C22 C23 H23 119.9 . .
C23 C24 C26 119.6(12) . .
C23 C24 C25 121.8(12) . .
C26 C24 C25 118.6(12) . .
O7 C25 O8 118.5(13) . .
O7 C25 C24 121.1(15) . .
O8 C25 C24 120.5(12) . .
C24 C26 C20 122.3(11) . .
C24 C26 H26 118.9 . .
C20 C26 H26 118.9 . .
O10 C27 O9 119.1(19) . .
O10 C27 C28 118.9(19) . .
O9 C27 C28 122.0(16) . .
N3 C28 C32 123.2(12) . .
N3 C28 C27 115.0(15) . .
C32 C28 C27 121.8(15) . .
N3 C29 C30 125.2(14) . .
N3 C29 H29 117.4 . .
C30 C29 H29 117.4 . .
C29 C30 C31 119.5(14) . .
C29 C30 H30 120.2 . .
C31 C30 H30 120.2 . .
C32 C31 C30 117.6(13) . .
C32 C31 C33 120.8(12) . .
C30 C31 C33 121.5(12) . .
C31 C32 C28 118.6(13) . .
C31 C32 H32 120.7 . .
C28 C32 H32 120.7 . .
C34 C33 C39 117.7(13) . .
C34 C33 C31 122.4(12) . .
C39 C33 C31 120.0(12) . .
C35 C34 C33 122.6(13) . .
C35 C34 H34 118.7 . .
C33 C34 H34 118.7 . .
C34 C35 C36 119.3(14) . .
C34 C35 H35 120.4 . .
C36 C35 H35 120.4 . .
C37 C36 C35 120.2(15) . .
C37 C36 H36 119.9 . .
C35 C36 H36 119.9 . .
C36 C37 C39 121.7(14) . .
C36 C37 C38 123.0(14) . .
C39 C37 C38 115.2(12) . .
O11 C38 O12 122.4(14) . .
O11 C38 C37 118.9(15) . .
O12 C38 C37 118.6(13) . .
C33 C39 C37 118.5(13) . .
C33 C39 H39 120.8 . .
C37 C39 H39 120.8 . .
N4 C40 C41 126(2) . .
N4 C40 H40 116.8 . .
C41 C40 H40 116.8 . .
C42 C41 C40 115.4(18) . .
C42 C41 H41 122.3 . .
C40 C41 H41 122.3 . .
C41 C42 C43 123(2) . .
C41 C42 H42 118.7 . .
C43 C42 H42 118.7 . .
C42 C43 C45 125(2) . .
C42 C43 C44 113(2) . .
C45 C43 C44 122(2) . .
N4 C44 C43 127.7(19) . .
N4 C44 C48 117.4(14) . .
C43 C44 C48 114.9(19) . .
C46 C45 C43 122(2) . .
C46 C45 H45 118.9 . .
C43 C45 H45 118.9 . .
C45 C46 C47 121(2) . .
C45 C46 H46 119.3 . .
C47 C46 H46 119.3 . .
C49 C47 C48 118.0(15) . .
C49 C47 C46 124.8(19) . .
C48 C47 C46 117.1(18) . .
N5 C48 C47 118.9(14) . .
N5 C48 C44 118.8(13) . .
C47 C48 C44 122.3(15) . .
C50 C49 C47 121.6(16) . .
C50 C49 H49 119.2 . .
C47 C49 H49 119.2 . .
C49 C50 C51 118.4(16) . .
C49 C50 H50 120.8 . .
C51 C50 H50 120.8 . .
N5 C51 C50 121.3(14) . .
N5 C51 H51 119.4 . .
C50 C51 H51 119.4 . .
N6 C52 C53 122.6(16) . .
N6 C52 H52 118.7 . .
C53 C52 H52 118.7 . .
C54 C53 C52 118.3(17) . .
C54 C53 H53 120.8 . .
C52 C53 H53 120.8 . .
C53 C54 C55 122.7(17) . .
C53 C54 H54 118.6 . .
C55 C54 H54 118.6 . .
C57 C55 C54 126.6(16) . .
C57 C55 C56 118.7(15) . .
C54 C55 C56 114.5(15) . .
N6 C56 C55 121.7(13) . .
N6 C56 C60 121.7(12) . .
C55 C56 C60 116.7(13) . .
C58 C57 C55 123.7(16) . .
C58 C57 H57 118.1 . .
C55 C57 H57 118.1 . .
C57 C58 C59 121.2(17) . .
C57 C58 H58 119.4 . .
C59 C58 H58 119.4 . .
C60 C59 C58 118.7(16) . .
C60 C59 C61 114.7(16) . .
C58 C59 C61 126.5(16) . .
N7 C60 C59 123.1(14) . .
N7 C60 C56 116.0(11) . .
C59 C60 C56 120.8(14) . .
C62 C61 C59 121.6(16) . .
C62 C61 H61 119.2 . .
C59 C61 H61 119.2 . .
C61 C62 C63 119.5(17) . .
C61 C62 H62 120.3 . .
C63 C62 H62 120.2 . .
N7 C63 C62 121.5(16) . .
N7 C63 H63 119.2 . .
C62 C63 H63 119.2 . .

loop_
_geom_bond_atom_site_label_1
_geom_bond_atom_site_label_2
_geom_bond_distance
_geom_bond_site_symmetry_2
Cd1 O8 2.275(9) 4_566
Cd1 O12 2.284(9) 2_546
Cd1 N4 2.330(16) .
Cd1 N5 2.366(10) .
Cd1 O2 2.430(9) .
Cd1 O1 2.513(8) .
Cd1 O7 2.588(10) 4_566
Cd2 O5 2.250(9) .
Cd2 O1 2.264(8) .
Cd2 N2 2.359(9) .
Cd2 N7 2.363(10) .
Cd2 N6 2.388(10) .
Cd2 N1 2.394(10) .
Cd3 O11 2.264(13) 2_646
Cd3 O3 2.268(10) 4_665
Cd3 N3 2.283(11) .
Cd3 O9 2.291(13) .
Cd3 O6 2.472(11) .
Cd3 O5 2.533(9) .
Cd3 O4 2.601(10) 4_665
Cd3 C12 2.751(16) 4_665
N1 C3 1.331(15) .
N1 C2 1.354(14) .
N2 C16 1.336(14) .
N2 C15 1.350(14) .
N3 C29 1.329(16) .
N3 C28 1.332(17) .
N4 C40 1.341(19) .
N4 C44 1.34(2) .
N5 C51 1.305(15) .
N5 C48 1.371(15) .
N6 C52 1.314(16) .
N6 C56 1.330(15) .
N7 C63 1.335(15) .
N7 C60 1.355(15) .
O1 C1 1.275(14) .
O2 C1 1.220(15) .
O3 C12 1.262(17) .
O3 Cd3 2.268(10) 4_566
O4 C12 1.246(16) .
O4 Cd3 2.601(10) 4_566
O5 C14 1.266(17) .
O6 C14 1.209(16) .
O7 C25 1.235(15) .
O7 Cd1 2.588(10) 4_665
O8 C25 1.271(17) .
O8 Cd1 2.275(9) 4_665
O9 C27 1.29(2) .
O10 C27 1.220(18) .
O11 C38 1.222(16) .
O11 Cd3 2.264(13) 2_656
O12 C38 1.225(15) .
O12 Cd1 2.284(9) 2_556
C1 C2 1.502(16) .
C2 C6 1.365(16) .
C3 C4 1.387(17) .
C3 H3 0.9300 .
C4 C5 1.372(15) .
C4 H4 0.9300 .
C5 C6 1.404(15) .
C5 C7 1.487(16) .
C6 H6 0.9300 .
C7 C8 1.387(16) .
C7 C13 1.405(15) .
C8 C9 1.403(19) .
C8 H8 0.9300 .
C9 C10 1.388(19) .
C9 H9 0.9300 .
C10 C11 1.348(18) .
C10 H10 0.9300 .
C11 C13 1.412(16) .
C11 C12 1.492(18) .
C12 Cd3 2.751(16) 4_566
C13 H13 0.9300 .
C14 C15 1.483(18) .
C15 C19 1.364(15) .
C16 C17 1.372(15) .
C16 H16 0.9300 .
C17 C18 1.413(14) .
C17 H17 0.9300 .
C18 C19 1.417(16) .
C18 C20 1.449(15) .
C19 H19 0.9300 .
C20 C21 1.391(16) .
C20 C26 1.399(15) .
C21 C22 1.387(18) .
C21 H21 0.9300 .
C22 C23 1.386(19) .
C22 H22 0.9300 .
C23 C24 1.343(18) .
C23 H23 0.9300 .
C24 C26 1.388(15) .
C24 C25 1.479(17) .
C26 H26 0.9300 .
C27 C28 1.46(2) .
C28 C32 1.405(19) .
C29 C30 1.341(18) .
C29 H29 0.9300 .
C30 C31 1.385(17) .
C30 H30 0.9300 .
C31 C32 1.373(16) .
C31 C33 1.430(18) .
C32 H32 0.9300 .
C33 C34 1.413(18) .
C33 C39 1.419(17) .
C34 C35 1.391(19) .
C34 H34 0.9300 .
C35 C36 1.403(18) .
C35 H35 0.9300 .
C36 C37 1.357(17) .
C36 H36 0.9300 .
C37 C39 1.447(18) .
C37 C38 1.496(18) .
C39 H39 0.9300 .
C40 C41 1.42(2) .
C40 H40 0.9300 .
C41 C42 1.39(3) .
C41 H41 0.9300 .
C42 C43 1.41(2) .
C42 H42 0.9300 .
C43 C45 1.43(3) .
C43 C44 1.42(2) .
C44 C48 1.46(2) .
C45 C46 1.31(3) .
C45 H45 0.9300 .
C46 C47 1.45(2) .
C46 H46 0.9300 .
C47 C49 1.37(2) .
C47 C48 1.43(2) .
C49 C50 1.36(2) .
C49 H49 0.9300 .
C50 C51 1.408(18) .
C50 H50 0.9300 .
C51 H51 0.9300 .
C52 C53 1.39(2) .
C52 H52 0.9300 .
C53 C54 1.31(2) .
C53 H53 0.9300 .
C54 C55 1.42(2) .
C54 H54 0.9300 .
C55 C57 1.40(2) .
C55 C56 1.426(18) .
C56 C60 1.437(18) .
C57 C58 1.27(2) .
C57 H57 0.9300 .
C58 C59 1.42(2) .
C58 H58 0.9300 .
C59 C60 1.384(18) .
C59 C61 1.43(2) .
C61 C62 1.34(2) .
C61 H61 0.9300 .
C62 C63 1.37(2) .
C62 H62 0.9300 .
C63 H63 0.9300 .

loop_
_geom_hbond_atom_site_label_D
_geom_hbond_atom_site_label_H
_geom_hbond_atom_site_label_A
_geom_hbond_distance_DH
_geom_hbond_distance_HA
_geom_hbond_distance_DA
_geom_hbond_angle_DHA
_geom_hbond_site_symmetry_A
C51 H51 O11 0.93 2.56 3.308(18) 137.5 2_546
C51 H51 O4 0.93 2.46 3.111(18) 127.6 4_565
C32 H32 O16 0.93 2.38 3.29(2) 169.2 2_656
C30 H30 O7 0.93 2.45 3.059(17) 123.1 4_666
C29 H29 O11 0.93 2.64 3.117(18) 112.6 2_646
C29 H29 O7 0.93 2.49 3.092(18) 123.0 4_666
C51 H51 O11 0.93 2.56 3.308(18) 137.5 2_546
C51 H51 O4 0.93 2.46 3.111(18) 127.6 4_565
C32 H32 O16 0.93 2.38 3.29(2) 169.2 2_656
C30 H30 O7 0.93 2.45 3.059(17) 123.1 4_666
C29 H29 O11 0.93 2.64 3.117(18) 112.6 2_646
C29 H29 O7 0.93 2.49 3.092(18) 123.0 4_666
C29 H29 O7 0.93 2.49 3.092(18) 123.0 4_666
C29 H29 O11 0.93 2.64 3.117(18) 112.6 2_646
C30 H30 O7 0.93 2.45 3.059(17) 123.1 4_666
C32 H32 O16 0.93 2.38 3.29(2) 169.2 2_656
C51 H51 O4 0.93 2.46 3.111(18) 127.6 4_565
C51 H51 O11 0.93 2.56 3.308(18) 137.5 2_546

loop_
_geom_torsion_atom_site_label_1
_geom_torsion_atom_site_label_2
_geom_torsion_atom_site_label_3
_geom_torsion_atom_site_label_4
_geom_torsion
_geom_torsion_site_symmetry_1
Cd1 O2 C1 O1 -7.4(15) .
Cd1 O2 C1 C2 175.3(10) .
Cd2 O1 C1 O2 177.4(11) .
Cd1 O1 C1 O2 7.1(15) .
Cd2 O1 C1 C2 -5.3(15) .
Cd1 O1 C1 C2 -175.5(11) .
C3 N1 C2 C6 1.2(17) .
Cd2 N1 C2 C6 177.7(9) .
C3 N1 C2 C1 -178.3(11) .
Cd2 N1 C2 C1 -1.8(13) .
O2 C1 C2 N1 -177.9(13) .
O1 C1 C2 N1 4.7(17) .
O2 C1 C2 C6 3(2) .
O1 C1 C2 C6 -174.8(11) .
C2 N1 C3 C4 -0.8(18) .
Cd2 N1 C3 C4 -176.7(9) .
N1 C3 C4 C5 0.8(19) .
C3 C4 C5 C6 -1.0(17) .
C3 C4 C5 C7 177.8(11) .
N1 C2 C6 C5 -1.5(18) .
C1 C2 C6 C5 178.0(11) .
C4 C5 C6 C2 1.4(17) .
C7 C5 C6 C2 -177.4(10) .
C4 C5 C7 C8 -17.9(18) .
C6 C5 C7 C8 160.8(12) .
C4 C5 C7 C13 166.6(11) .
C6 C5 C7 C13 -14.7(17) .
C13 C7 C8 C9 0(2) .
C5 C7 C8 C9 -176.0(14) .
C7 C8 C9 C10 1(3) .
C8 C9 C10 C11 -2(3) .
C9 C10 C11 C13 2(2) .
C9 C10 C11 C12 180.0(14) .
Cd3 O4 C12 O3 2.9(15) 4_566
Cd3 O4 C12 C11 -175.9(12) 4_566
Cd3 O3 C12 O4 -3.3(17) 4_566
Cd3 O3 C12 C11 175.5(9) 4_566
C10 C11 C12 O4 5(2) .
C13 C11 C12 O4 -177.4(12) .
C10 C11 C12 O3 -174.3(13) .
C13 C11 C12 O3 3.7(19) .
C8 C7 C13 C11 0.1(18) .
C5 C7 C13 C11 175.8(10) .
C10 C11 C13 C7 -0.9(18) .
C12 C11 C13 C7 -179.0(11) .
Cd3 O6 C14 O5 -18(2) .
Cd3 O6 C14 C15 164.7(16) .
Cd2 O5 C14 O6 176.4(16) .
Cd3 O5 C14 O6 17(2) .
Cd2 O5 C14 C15 -6(2) .
Cd3 O5 C14 C15 -165.2(17) .
C16 N2 C15 C19 -2.2(18) .
Cd2 N2 C15 C19 -179.9(9) .
C16 N2 C15 C14 177.2(14) .
Cd2 N2 C15 C14 -0.5(15) .
O6 C14 C15 N2 -178.1(17) .
O5 C14 C15 N2 4(3) .
O6 C14 C15 C19 1(3) .
O5 C14 C15 C19 -176.3(15) .
C15 N2 C16 C17 3.5(19) .
Cd2 N2 C16 C17 -179.3(9) .
N2 C16 C17 C18 -3(2) .
C16 C17 C18 C19 1.7(17) .
C16 C17 C18 C20 176.7(11) .
N2 C15 C19 C18 0.9(19) .
C14 C15 C19 C18 -178.5(14) .
C17 C18 C19 C15 -0.6(17) .
C20 C18 C19 C15 -175.8(11) .
C17 C18 C20 C21 -11.9(18) .
C19 C18 C20 C21 162.8(12) .
C17 C18 C20 C26 169.8(11) .
C19 C18 C20 C26 -15.5(16) .
C26 C20 C21 C22 3.2(19) .
C18 C20 C21 C22 -175.2(12) .
C20 C21 C22 C23 -2(2) .
C21 C22 C23 C24 -1(2) .
C22 C23 C24 C26 2(2) .
C22 C23 C24 C25 -178.6(14) .
Cd1 O7 C25 O8 1.0(15) 4_665
Cd1 O7 C25 C24 179.2(13) 4_665
Cd1 O8 C25 O7 -1.2(18) 4_665
Cd1 O8 C25 C24 -179.4(11) 4_665
C23 C24 C25 O7 2(2) .
C26 C24 C25 O7 -179.0(13) .
C23 C24 C25 O8 179.8(15) .
C26 C24 C25 O8 -1(2) .
C23 C24 C26 C20 -0.3(19) .
C25 C24 C26 C20 -179.7(11) .
C21 C20 C26 C24 -2.3(17) .
C18 C20 C26 C24 176.1(10) .
Cd3 O9 C27 O10 173.2(12) .
Cd3 O9 C27 C28 -3.7(19) .
C29 N3 C28 C32 4.1(19) .
Cd3 N3 C28 C32 -167.0(10) .
C29 N3 C28 C27 -175.8(12) .
Cd3 N3 C28 C27 13.2(15) .
O10 C27 C28 N3 176.6(14) .
O9 C27 C28 N3 -6(2) .
O10 C27 C28 C32 -3(2) .
O9 C27 C28 C32 173.6(14) .
C28 N3 C29 C30 -4(2) .
Cd3 N3 C29 C30 166.0(11) .
N3 C29 C30 C31 2(2) .
C29 C30 C31 C32 0(2) .
C29 C30 C31 C33 -174.7(13) .
C30 C31 C32 C28 0.2(18) .
C33 C31 C32 C28 175.1(12) .
N3 C28 C32 C31 -2.5(19) .
C27 C28 C32 C31 177.4(12) .
C32 C31 C33 C34 -167.4(13) .
C30 C31 C33 C34 7(2) .
C32 C31 C33 C39 13(2) .
C30 C31 C33 C39 -172.7(12) .
C39 C33 C34 C35 0(2) .
C31 C33 C34 C35 -179.9(15) .
C33 C34 C35 C36 0(3) .
C34 C35 C36 C37 -1(2) .
C35 C36 C37 C39 3(2) .
C35 C36 C37 C38 -178.8(14) .
Cd3 O11 C38 O12 175.3(14) 2_656
Cd3 O11 C38 C37 -1(3) 2_656
Cd1 O12 C38 O11 7(2) 2_556
Cd1 O12 C38 C37 -176.9(9) 2_556
C36 C37 C38 O11 17(2) .
C39 C37 C38 O11 -164.4(13) .
C36 C37 C38 O12 -159.2(14) .
C39 C37 C38 O12 19.5(19) .
C34 C33 C39 C37 1(2) .
C31 C33 C39 C37 -178.9(12) .
C36 C37 C39 C33 -3(2) .
C38 C37 C39 C33 178.7(12) .
C44 N4 C40 C41 7(3) .
Cd1 N4 C40 C41 -168.9(13) .
N4 C40 C41 C42 -2(3) .
C40 C41 C42 C43 -3(3) .
C41 C42 C43 C45 -177(2) .
C41 C42 C43 C44 3(3) .
C40 N4 C44 C43 -7(3) .
Cd1 N4 C44 C43 168.9(12) .
C40 N4 C44 C48 173.4(12) .
Cd1 N4 C44 C48 -10.5(18) .
C42 C43 C44 N4 3(3) .
C45 C43 C44 N4 -177.2(18) .
C42 C43 C44 C48 -177.8(13) .
C45 C43 C44 C48 2(2) .
C42 C43 C45 C46 175(2) .
C44 C43 C45 C46 -5(3) .
C43 C45 C46 C47 3(4) .
C45 C46 C47 C49 -179(2) .
C45 C46 C47 C48 2(3) .
C51 N5 C48 C47 4.3(17) .
Cd1 N5 C48 C47 -173.2(9) .
C51 N5 C48 C44 -175.3(11) .
Cd1 N5 C48 C44 7.2(13) .
C49 C47 C48 N5 -4(2) .
C46 C47 C48 N5 175.3(13) .
C49 C47 C48 C44 175.9(13) .
C46 C47 C48 C44 -5(2) .
N4 C44 C48 N5 2.0(19) .
C43 C44 C48 N5 -177.5(12) .
N4 C44 C48 C47 -177.6(14) .
C43 C44 C48 C47 2.9(19) .
C48 C47 C49 C50 0(2) .
C46 C47 C49 C50 -178.9(16) .
C47 C49 C50 C51 3(2) .
C48 N5 C51 C50 -1.2(18) .
Cd1 N5 C51 C50 176.1(9) .
C49 C50 C51 N5 -3(2) .
C56 N6 C52 C53 -1(2) .
Cd2 N6 C52 C53 -171.7(13) .
N6 C52 C53 C54 -1(3) .
C52 C53 C54 C55 0(3) .
C53 C54 C55 C57 177.0(18) .
C53 C54 C55 C56 2(2) .
C52 N6 C56 C55 3(2) .
Cd2 N6 C56 C55 175.4(9) .
C52 N6 C56 C60 -177.1(13) .
Cd2 N6 C56 C60 -5.1(15) .
C57 C55 C56 N6 -179.3(13) .
C54 C55 C56 N6 -4(2) .
C57 C55 C56 C60 1.3(19) .
C54 C55 C56 C60 176.3(12) .
C54 C55 C57 C58 -178.5(18) .
C56 C55 C57 C58 -4(3) .
C55 C57 C58 C59 5(3) .
C57 C58 C59 C60 -3(3) .
C57 C58 C59 C61 -179.9(18) .
C63 N7 C60 C59 0.9(19) .
Cd2 N7 C60 C59 -176.7(10) .
C63 N7 C60 C56 -179.9(11) .
Cd2 N7 C60 C56 2.6(14) .
C58 C59 C60 N7 179.1(13) .
C61 C59 C60 N7 -3(2) .
C58 C59 C60 C56 0(2) .
C61 C59 C60 C56 177.5(13) .
N6 C56 C60 N7 1.8(18) .
C55 C56 C60 N7 -178.7(11) .
N6 C56 C60 C59 -178.9(12) .
C55 C56 C60 C59 0.6(19) .
C60 C59 C61 C62 4(3) .
C58 C59 C61 C62 -178.1(18) .
C59 C61 C62 C63 -3(3) .
C60 N7 C63 C62 1(2) .
Cd2 N7 C63 C62 178.1(11) .
C61 C62 C63 N7 1(3) .
